data_7204631
loop_
_publ_author_name
'Caira, Mino R.'
'Jacobs, Ayesha'
'Nassimbeni, Luigi R.'
'Toda, Fumio'

_publ_section_title
;
 Inclusion compounds of 1,1,6,6-tetraphenylhexa-2,4-diyne-1,6-diol with
 DMF and DMSO: structures, selectivity and kinetics of
 desolvationComplexation with diol host compounds. Part 34. For Part
 33, see ref. 3.
;
_journal_issue 28
_journal_name_full CrystEngComm
_journal_page_first 150
_journal_paper_doi 10.1039/b302548a
_journal_volume 5
_journal_year 2003
_chemical_formula_moiety 'C30 H22 O2.2(C3 H7 N O)'
_chemical_formula_sum 'C36 H36 N2 O4'
_chemical_formula_weight 560.67
_chemical_name_common
;1,1,6,6-tetraphenylhexa-2,4-diyne-1,6-diol dimethyl formamide
clathrate
;
_chemical_name_systematic
; 
1,1,6,6-tetraphenylhexa-2,4-diyne-1,6-diol dimethyl formamide clathrate 
;
_space_group_IT_number 61
_symmetry_cell_setting orthorhombic
_symmetry_space_group_name_Hall '-P 2ac 2ab'
_symmetry_space_group_name_H-M 'P b c a'
_atom_sites_solution_hydrogens geom
_atom_sites_solution_primary direct
_atom_sites_solution_secondary difmap
_audit_creation_method SHELXL-97
_cell_angle_alpha 90.00
_cell_angle_beta 90.00
_cell_angle_gamma 90.00
_cell_formula_units_Z 4
_cell_length_a 11.564(2)
_cell_length_b 16.393(3)
_cell_length_c 16.793(3)
_cell_measurement_temperature 293(2)
_cell_volume 3183.4(10)
_computing_cell_refinement 'DENZO-SMN (Otwinowski & Minor, 1997)'
_computing_data_collection 'COLLECT (2000)'
_computing_data_reduction 'DENZO-SMN (Otwinowski & Minor, 1997)'
_computing_molecular_graphics 'X-seed (Barbour, 1999)'
_computing_publication_material 'SHELXL-97 (Sheldrick, 1997)'
_computing_structure_refinement 'SHELXL-97 (Sheldrick, 1997)'
_computing_structure_solution 'SHELXS-97 (Sheldrick, 1990)'
_diffrn_ambient_temperature 173(2)
_diffrn_measured_fraction_theta_full 0.988
_diffrn_measured_fraction_theta_max 0.988
_diffrn_measurement_device_type 'Nonius Kappa CCD diffractometer'
_diffrn_measurement_method '1\% \f scans and \w scans'
_diffrn_radiation_monochromator graphite
_diffrn_radiation_source 'fine-focus sealed tube'
_diffrn_radiation_type MoK\a
_diffrn_radiation_wavelength 0.71070
_diffrn_reflns_av_R_equivalents 0.0397
_diffrn_reflns_av_sigmaI/netI 0.0388
_diffrn_reflns_limit_h_max 14
_diffrn_reflns_limit_h_min 0
_diffrn_reflns_limit_k_max 20
_diffrn_reflns_limit_k_min -20
_diffrn_reflns_limit_l_max 21
_diffrn_reflns_limit_l_min -20
_diffrn_reflns_number 9742
_diffrn_reflns_theta_full 26.45
_diffrn_reflns_theta_max 26.45
_diffrn_reflns_theta_min 2.43
_exptl_absorpt_coefficient_mu 0.076
_exptl_crystal_colour colourless
_exptl_crystal_density_diffrn 1.170
_exptl_crystal_description irregular
_exptl_crystal_F_000 1192
_exptl_crystal_size_max 0.50
_exptl_crystal_size_mid 0.45
_exptl_crystal_size_min 0.44
_refine_diff_density_max 0.348
_refine_diff_density_min -0.214
_refine_diff_density_rms 0.042
_refine_ls_extinction_method none
_refine_ls_goodness_of_fit_ref 1.032
_refine_ls_hydrogen_treatment mixed
_refine_ls_matrix_type full
_refine_ls_number_parameters 196
_refine_ls_number_reflns 3248
_refine_ls_number_restraints 2
_refine_ls_restrained_S_all 1.032
_refine_ls_R_factor_all 0.0979
_refine_ls_R_factor_gt 0.0666
_refine_ls_shift/su_max 0.353
_refine_ls_shift/su_mean 0.057
_refine_ls_structure_factor_coef Fsqd
_refine_ls_weighting_details 'calc w=1/[\s^2^(Fo^2^)+(0.1055P)^2^+0.7550P] where P=(Fo^2^+2Fc^2^)/3'
_refine_ls_weighting_scheme calc
_refine_ls_wR_factor_gt 0.1802
_refine_ls_wR_factor_ref 0.2048
_reflns_number_gt 2161
_reflns_number_total 3248
_reflns_threshold_expression >2sigma(I)
_cod_data_source_file b302548a.txt
_cod_data_source_block c:\t7dmf
_cod_depositor_comments
;
The following automatic conversions were performed:
'_symmetry_cell_setting' value 'Orthorhombic' changed to 'orthorhombic'
according to '/home/saulius/struct/CIF-dictionaries/cif_core.dic'
dictionary named 'cif_core.dic' version 2.4.1 from 2010-06-29.

Automatic conversion script
Id: cif_fix_enum 1527 2010-12-29 10:47:43Z saulius 
;
_cod_original_cell_volume 3183.4(11)
_cod_original_sg_symbol_H-M Pbca
_cod_database_code 7204631

loop_
_symmetry_equiv_pos_as_xyz
'x, y, z'
'-x+1/2, -y, z+1/2'
'x+1/2, -y+1/2, -z'
'-x, y+1/2, -z+1/2'
'-x, -y, -z'
'x-1/2, y, -z-1/2'
'-x-1/2, y-1/2, z'
'x, -y-1/2, z-1/2'

loop_
_atom_site_label
_atom_site_type_symbol
_atom_site_fract_x
_atom_site_fract_y
_atom_site_fract_z
_atom_site_U_iso_or_equiv
_atom_site_adp_type
_atom_site_occupancy
_atom_site_symmetry_multiplicity
_atom_site_calc_flag
_atom_site_refinement_flags
_atom_site_disorder_assembly
_atom_site_disorder_group
O1 O 0.17111(16) 0.02344(9) 0.57392(9) 0.0729(5) Uani 1 1 d D . .
C1 C 0.24918(17) -0.04055(12) 0.59365(11) 0.0526(5) Uani 1 1 d . . .
H1 H 0.1576(19) 0.0647(13) 0.6168(10) 0.123(11) Uiso 1 1 d D . .
C2 C 0.3614(2) -0.02330(13) 0.55417(12) 0.0626(6) Uani 1 1 d . . .
C3 C 0.4491(2) -0.00871(14) 0.51961(12) 0.0649(6) Uani 1 1 d . . .
C11 C 0.20166(16) -0.11969(12) 0.55860(11) 0.0518(5) Uani 1 1 d . . .
C12 C 0.10401(19) -0.11938(15) 0.51038(14) 0.0687(6) Uani 1 1 d . . .
H12 H 0.0653 -0.0695 0.4995 0.082 Uiso 1 1 calc R . .
C13 C 0.0630(3) -0.1915(2) 0.47819(17) 0.0923(9) Uani 1 1 d . . .
H13 H -0.0040 -0.1906 0.4455 0.111 Uiso 1 1 calc R . .
C14 C 0.1170(3) -0.26316(19) 0.49264(19) 0.0978(9) Uani 1 1 d . . .
H14 H 0.0881 -0.3122 0.4699 0.117 Uiso 1 1 calc R . .
C15 C 0.2138(3) -0.26506(16) 0.54032(19) 0.0893(8) Uani 1 1 d . . .
H15 H 0.2516 -0.3154 0.5509 0.107 Uiso 1 1 calc R . .
C16 C 0.2557(2) -0.19355(13) 0.57273(14) 0.0679(6) Uani 1 1 d . . .
H16 H 0.3228 -0.1951 0.6053 0.082 Uiso 1 1 calc R . .
C21 C 0.26384(17) -0.04590(12) 0.68446(12) 0.0549(5) Uani 1 1 d . . .
C22 C 0.1742(2) -0.07544(17) 0.72981(13) 0.0756(7) Uani 1 1 d . . .
H22 H 0.1068 -0.0958 0.7043 0.091 Uiso 1 1 calc R . .
C23 C 0.1806(3) -0.0759(2) 0.81214(15) 0.0942(9) Uani 1 1 d . . .
H23 H 0.1172 -0.0960 0.8423 0.113 Uiso 1 1 calc R . .
C24 C 0.2764(3) -0.0480(2) 0.85051(15) 0.0941(9) Uani 1 1 d . . .
H24 H 0.2812 -0.0497 0.9070 0.113 Uiso 1 1 calc R . .
C25 C 0.3654(2) -0.0176(2) 0.80627(15) 0.0980(10) Uani 1 1 d . . .
H25 H 0.4323 0.0030 0.8322 0.118 Uiso 1 1 calc R . .
C26 C 0.3593(2) -0.01635(19) 0.72375(14) 0.0807(8) Uani 1 1 d . . .
H26 H 0.4221 0.0052 0.6940 0.097 Uiso 1 1 calc R . .
O1G O 0.3833(3) -0.36305(17) 0.67632(12) 0.1573(13) Uani 1 1 d . . .
C2G C 0.3567(3) -0.3577(2) 0.7445(2) 0.1052(10) Uani 1 1 d . . .
H2G H 0.2940 -0.3909 0.7613 0.126 Uiso 1 1 calc R . .
N3G N 0.4024(2) -0.31262(14) 0.79761(13) 0.0869(7) Uani 1 1 d . . .
C4G C 0.3668(5) -0.3093(4) 0.8792(2) 0.213(3) Uani 1 1 d . . .
H4GA H 0.2877 -0.3302 0.8840 0.319 Uiso 1 1 calc R . .
H4GC H 0.3693 -0.2526 0.8979 0.319 Uiso 1 1 calc R . .
H4GB H 0.4189 -0.3427 0.9117 0.319 Uiso 1 1 calc R . .
C5G C 0.4977(5) -0.2602(4) 0.7762(3) 0.214(3) Uani 1 1 d . . .
H5GA H 0.5706 -0.2858 0.7924 0.321 Uiso 1 1 calc R . .
H5GC H 0.4893 -0.2076 0.8032 0.321 Uiso 1 1 calc R . .
H5GB H 0.4979 -0.2517 0.7184 0.321 Uiso 1 1 calc R . .

loop_
_atom_site_aniso_label
_atom_site_aniso_U_11
_atom_site_aniso_U_22
_atom_site_aniso_U_33
_atom_site_aniso_U_23
_atom_site_aniso_U_13
_atom_site_aniso_U_12
O1 0.0941(12) 0.0620(9) 0.0626(9) 0.0020(7) -0.0068(8) 0.0183(8)
C1 0.0539(11) 0.0572(11) 0.0468(10) 0.0040(8) 0.0050(9) -0.0001(9)
C2 0.0699(14) 0.0684(13) 0.0494(11) 0.0029(9) 0.0044(10) -0.0131(11)
C3 0.0684(13) 0.0778(14) 0.0484(11) 0.0053(10) 0.0064(10) -0.0174(11)
C11 0.0512(10) 0.0599(11) 0.0444(9) 0.0035(8) 0.0083(8) -0.0007(9)
C12 0.0665(13) 0.0760(14) 0.0637(13) 0.0017(11) -0.0066(11) -0.0021(11)
C13 0.0928(19) 0.102(2) 0.0818(18) -0.0100(15) -0.0180(15) -0.0242(17)
C14 0.124(2) 0.084(2) 0.0859(19) -0.0187(15) 0.0056(19) -0.0286(18)
C15 0.116(2) 0.0596(15) 0.0924(19) -0.0029(13) 0.0151(18) 0.0044(14)
C16 0.0704(14) 0.0631(13) 0.0703(14) 0.0029(10) 0.0015(11) 0.0058(11)
C21 0.0544(11) 0.0630(12) 0.0473(10) 0.0000(8) 0.0044(9) 0.0010(9)
C22 0.0770(15) 0.0964(17) 0.0534(12) 0.0063(11) 0.0072(11) -0.0204(13)
C23 0.1010(19) 0.125(2) 0.0561(14) 0.0084(14) 0.0172(14) -0.0192(18)
C24 0.102(2) 0.134(3) 0.0470(12) -0.0015(14) -0.0019(14) 0.0140(18)
C25 0.0734(16) 0.159(3) 0.0619(15) -0.0213(17) -0.0107(14) 0.0034(17)
C26 0.0584(13) 0.125(2) 0.0584(13) -0.0077(13) 0.0042(11) -0.0073(14)
O1G 0.254(3) 0.154(2) 0.0645(13) -0.0227(13) 0.0115(16) -0.107(2)
C2G 0.133(3) 0.099(2) 0.084(2) -0.0068(17) -0.0064(19) -0.037(2)
N3G 0.1082(17) 0.0911(15) 0.0616(12) -0.0133(11) -0.0007(12) -0.0243(13)
C4G 0.259(7) 0.284(8) 0.095(3) -0.065(4) 0.059(4) -0.114(6)
C5G 0.250(7) 0.256(7) 0.136(4) -0.020(4) 0.002(4) -0.169(6)

loop_
_atom_type_symbol
_atom_type_description
_atom_type_scat_dispersion_real
_atom_type_scat_dispersion_imag
_atom_type_scat_source
C C 0.0033 0.0016 'International Tables Vol C Tables 4.2.6.8 and 6.1.1.4'
H H 0.0000 0.0000 'International Tables Vol C Tables 4.2.6.8 and 6.1.1.4'
N N 0.0061 0.0033 'International Tables Vol C Tables 4.2.6.8 and 6.1.1.4'
O O 0.0106 0.0060 'International Tables Vol C Tables 4.2.6.8 and 6.1.1.4'

loop_
_geom_angle_atom_site_label_1
_geom_angle_atom_site_label_2
_geom_angle_atom_site_label_3
_geom_angle
_geom_angle_site_symmetry_1
_geom_angle_site_symmetry_3
_geom_angle_publ_flag
C1 O1 H1 115.4(9) . . ?
O1 C1 C2 108.07(16) . . ?
O1 C1 C11 107.96(16) . . ?
C2 C1 C11 107.71(16) . . ?
O1 C1 C21 110.06(15) . . ?
C2 C1 C21 110.96(16) . . ?
C11 C1 C21 111.94(15) . . ?
C3 C2 C1 177.3(2) . . ?
C2 C3 C3 179.3(3) . 5_656 ?
C16 C11 C12 118.0(2) . . ?
C16 C11 C1 121.02(18) . . ?
C12 C11 C1 120.94(18) . . ?
C13 C12 C11 120.2(2) . . ?
C13 C12 H12 119.9 . . ?
C11 C12 H12 119.9 . . ?
C14 C13 C12 121.0(3) . . ?
C14 C13 H13 119.5 . . ?
C12 C13 H13 119.5 . . ?
C13 C14 C15 119.9(3) . . ?
C13 C14 H14 120.0 . . ?
C15 C14 H14 120.0 . . ?
C14 C15 C16 119.7(3) . . ?
C14 C15 H15 120.1 . . ?
C16 C15 H15 120.2 . . ?
C15 C16 C11 121.2(2) . . ?
C15 C16 H16 119.4 . . ?
C11 C16 H16 119.4 . . ?
C22 C21 C26 117.7(2) . . ?
C22 C21 C1 119.12(18) . . ?
C26 C21 C1 123.01(19) . . ?
C21 C22 C23 121.0(2) . . ?
C21 C22 H22 119.5 . . ?
C23 C22 H22 119.5 . . ?
C24 C23 C22 121.0(3) . . ?
C24 C23 H23 119.5 . . ?
C22 C23 H23 119.5 . . ?
C23 C24 C25 118.6(2) . . ?
C23 C24 H24 120.7 . . ?
C25 C24 H24 120.7 . . ?
C24 C25 C26 120.7(3) . . ?
C24 C25 H25 119.6 . . ?
C26 C25 H25 119.6 . . ?
C21 C26 C25 121.0(2) . . ?
C21 C26 H26 119.5 . . ?
C25 C26 H26 119.5 . . ?
O1G C2G N3G 127.7(3) . . ?
O1G C2G H2G 116.2 . . ?
N3G C2G H2G 116.2 . . ?
C2G N3G C4G 125.0(3) . . ?
C2G N3G C5G 119.2(3) . . ?
C4G N3G C5G 115.8(3) . . ?
N3G C4G H4GA 109.5 . . ?
N3G C4G H4GC 109.5 . . ?
H4GA C4G H4GC 109.5 . . ?
N3G C4G H4GB 109.4 . . ?
H4GA C4G H4GB 109.5 . . ?
H4GC C4G H4GB 109.5 . . ?
N3G C5G H5GA 109.5 . . ?
N3G C5G H5GC 109.5 . . ?
H5GA C5G H5GC 109.5 . . ?
N3G C5G H5GB 109.5 . . ?
H5GA C5G H5GB 109.5 . . ?
H5GC C5G H5GB 109.5 . . ?

loop_
_geom_bond_atom_site_label_1
_geom_bond_atom_site_label_2
_geom_bond_distance
_geom_bond_site_symmetry_2
_geom_bond_publ_flag
O1 C1 1.423(2) . ?
O1 H1 1.0003(10) . ?
C1 C2 1.484(3) . ?
C1 C11 1.527(3) . ?
C1 C21 1.537(3) . ?
C2 C3 1.193(3) . ?
C3 C3 1.379(4) 5_656 ?
C11 C16 1.383(3) . ?
C11 C12 1.389(3) . ?
C12 C13 1.383(4) . ?
C12 H12 0.9300 . ?
C13 C14 1.352(4) . ?
C13 H13 0.9300 . ?
C14 C15 1.376(4) . ?
C14 H14 0.9300 . ?
C15 C16 1.380(4) . ?
C15 H15 0.9300 . ?
C16 H16 0.9300 . ?
C21 C22 1.374(3) . ?
C21 C26 1.374(3) . ?
C22 C23 1.384(3) . ?
C22 H22 0.9300 . ?
C23 C24 1.360(4) . ?
C23 H23 0.9300 . ?
C24 C25 1.364(4) . ?
C24 H24 0.9300 . ?
C25 C26 1.387(3) . ?
C25 H25 0.9300 . ?
C26 H26 0.9300 . ?
O1G C2G 1.188(4) . ?
C2G N3G 1.273(4) . ?
C2G H2G 0.9300 . ?
N3G C4G 1.433(4) . ?
N3G C5G 1.442(5) . ?
C4G H4GA 0.9600 . ?
C4G H4GC 0.9600 . ?
C4G H4GB 0.9600 . ?
C5G H5GA 0.9600 . ?
C5G H5GC 0.9600 . ?
C5G H5GB 0.9600 . ?

loop_
_geom_torsion_atom_site_label_1
_geom_torsion_atom_site_label_2
_geom_torsion_atom_site_label_3
_geom_torsion_atom_site_label_4
_geom_torsion
_geom_torsion_site_symmetry_1
_geom_torsion_site_symmetry_2
_geom_torsion_site_symmetry_3
_geom_torsion_site_symmetry_4
_geom_torsion_publ_flag
O1 C1 C2 C3 -46(5) . . . . ?
C11 C1 C2 C3 71(5) . . . . ?
C21 C1 C2 C3 -166(5) . . . . ?
C1 C2 C3 C3 133(33) . . . 5_656 ?
O1 C1 C11 C16 -175.70(18) . . . . ?
C2 C1 C11 C16 67.8(2) . . . . ?
C21 C1 C11 C16 -54.4(2) . . . . ?
O1 C1 C11 C12 5.5(2) . . . . ?
C2 C1 C11 C12 -111.0(2) . . . . ?
C21 C1 C11 C12 126.74(19) . . . . ?
C16 C11 C12 C13 0.2(3) . . . . ?
C1 C11 C12 C13 179.1(2) . . . . ?
C11 C12 C13 C14 -0.3(4) . . . . ?
C12 C13 C14 C15 0.3(5) . . . . ?
C13 C14 C15 C16 -0.4(5) . . . . ?
C14 C15 C16 C11 0.4(4) . . . . ?
C12 C11 C16 C15 -0.3(3) . . . . ?
C1 C11 C16 C15 -179.2(2) . . . . ?
O1 C1 C21 C22 71.7(3) . . . . ?
C2 C1 C21 C22 -168.7(2) . . . . ?
C11 C1 C21 C22 -48.3(3) . . . . ?
O1 C1 C21 C26 -102.8(2) . . . . ?
C2 C1 C21 C26 16.8(3) . . . . ?
C11 C1 C21 C26 137.1(2) . . . . ?
C26 C21 C22 C23 -0.5(4) . . . . ?
C1 C21 C22 C23 -175.4(2) . . . . ?
C21 C22 C23 C24 -0.8(5) . . . . ?
C22 C23 C24 C25 1.6(5) . . . . ?
C23 C24 C25 C26 -1.1(5) . . . . ?
C22 C21 C26 C25 1.0(4) . . . . ?
C1 C21 C26 C25 175.6(3) . . . . ?
C24 C25 C26 C21 -0.2(5) . . . . ?
O1G C2G N3G C4G -179.6(5) . . . . ?
O1G C2G N3G C5G 0.2(7) . . . . ?
